data_4072010
loop_
_publ_author_name
'Luzyanin, Konstantin V.'
'Pombeiro, Armando J. L.'
'Haukka, Matti'
'Kukushkin, Vadim Yu.'

_publ_section_title
;
 Coupling between 3-Iminoisoindolin-1-ones and Complexed Isonitriles as a
 Metal-Mediated Route to a Novel Type of Palladium and Platinum
 Iminocarbene Species
;
_journal_issue 20
_journal_name_full Organometallics
_journal_page_first 5379
_journal_paper_doi 10.1021/om800517c
_journal_volume 27
_journal_year 2008
_chemical_formula_moiety 'C56 H42 N10 O7 Pt2, Cl, H2 O'
_chemical_formula_sum 'C56 H44 Cl N10 O8 Pt2'
_chemical_formula_weight 1410.64
_chemical_name_systematic
; 
 ? 
;
_space_group_IT_number 15
_symmetry_cell_setting monoclinic
_symmetry_space_group_name_Hall '-C 2yc'
_symmetry_space_group_name_H-M 'C 1 2/c 1'
_atom_sites_solution_hydrogens mixed
_atom_sites_solution_primary direct
_atom_sites_solution_secondary difmap
_audit_creation_method SHELXL-97
_cell_angle_alpha 90.00
_cell_angle_beta 113.9340(10)
_cell_angle_gamma 90.00
_cell_formula_units_Z 4
_cell_length_a 21.9505(5)
_cell_length_b 17.3228(5)
_cell_length_c 15.5420(4)
_cell_measurement_reflns_used 20952
_cell_measurement_temperature 120(2)
_cell_measurement_theta_max 27.48
_cell_measurement_theta_min 1.00
_cell_volume 5401.6(2)
_computing_cell_refinement 'Denzo/Scalepack (Otwinowski & Minor, 1997)'
_computing_data_collection 'Collect (Bruker AXS BV, 1997-2004)'
_computing_data_reduction 'Denzo/Scalepack (Otwinowski & Minor, 1997)'
_computing_molecular_graphics 'Diamond v.3.1e (Brandenburg, 2007)'
_computing_publication_material 'SHELXL-97 (Sheldrick, 1997)'
_computing_structure_refinement 'SHELXL-97 (Sheldrick, 1997)'
_computing_structure_solution 'SHELXS-97 (Sheldrick, 1997)'
_diffrn_ambient_temperature 120(2)
_diffrn_detector_area_resol_mean 9
_diffrn_measured_fraction_theta_full 0.982
_diffrn_measured_fraction_theta_max 0.982
_diffrn_measurement_device '95mm CCD camera on \k-goniostat'
_diffrn_measurement_device_type 'Nonius KappaCCD'
_diffrn_measurement_method '\f scans and \w scans with \k offset'
_diffrn_radiation_source 'fine-focus sealed tube'
_diffrn_radiation_type MoK\a
_diffrn_radiation_wavelength 0.71073
_diffrn_reflns_av_R_equivalents 0.0458
_diffrn_reflns_av_sigmaI/netI 0.0383
_diffrn_reflns_limit_h_max 28
_diffrn_reflns_limit_h_min -24
_diffrn_reflns_limit_k_max 22
_diffrn_reflns_limit_k_min -22
_diffrn_reflns_limit_l_max 17
_diffrn_reflns_limit_l_min -20
_diffrn_reflns_number 39169
_diffrn_reflns_theta_full 27.56
_diffrn_reflns_theta_max 27.56
_diffrn_reflns_theta_min 2.38
_exptl_absorpt_coefficient_mu 5.288
_exptl_absorpt_correction_T_max 0.7633
_exptl_absorpt_correction_T_min 0.4597
_exptl_absorpt_correction_type multi-scan
_exptl_absorpt_process_details 'SADABS v.2.10 (Sheldrick, 2003)'
_exptl_crystal_colour orange
_exptl_crystal_density_diffrn 1.735
_exptl_crystal_density_method 'not measured'
_exptl_crystal_description needle
_exptl_crystal_F_000 2748
_exptl_crystal_size_max 0.17
_exptl_crystal_size_mid 0.07
_exptl_crystal_size_min 0.05
_refine_diff_density_max 1.898
_refine_diff_density_min -1.141
_refine_diff_density_rms 0.119
_refine_ls_extinction_method none
_refine_ls_goodness_of_fit_ref 1.068
_refine_ls_hydrogen_treatment geom
_refine_ls_matrix_type full
_refine_ls_number_parameters 391
_refine_ls_number_reflns 6152
_refine_ls_number_restraints 2
_refine_ls_restrained_S_all 1.067
_refine_ls_R_factor_all 0.0611
_refine_ls_R_factor_gt 0.0384
_refine_ls_shift/su_max 0.001
_refine_ls_shift/su_mean 0.000
_refine_ls_structure_factor_coef Fsqd
_refine_ls_weighting_details 'calc w=1/[\s^2^(Fo^2^)+(0.0365P)^2^+28.2516P] where P=(Fo^2^+2Fc^2^)/3'
_refine_ls_weighting_scheme calc
_refine_ls_wR_factor_gt 0.0838
_refine_ls_wR_factor_ref 0.0933
_reflns_number_gt 4622
_reflns_number_total 6152
_reflns_threshold_expression >2sigma(I)
_cod_data_source_file om800517c_si_001.cif
_cod_data_source_block 30
_cod_original_sg_symbol_H-M 'C 2/c'
_cod_database_code 4072010

loop_
_symmetry_equiv_pos_as_xyz
'x, y, z'
'-x, y, -z+1/2'
'x+1/2, y+1/2, z'
'-x+1/2, y+1/2, -z+1/2'
'-x, -y, -z'
'x, -y, z-1/2'
'-x+1/2, -y+1/2, -z'
'x+1/2, -y+1/2, z-1/2'

loop_
_atom_site_label
_atom_site_type_symbol
_atom_site_fract_x
_atom_site_fract_y
_atom_site_fract_z
_atom_site_U_iso_or_equiv
_atom_site_adp_type
_atom_site_occupancy
_atom_site_symmetry_multiplicity
_atom_site_calc_flag
_atom_site_refinement_flags
_atom_site_disorder_assembly
_atom_site_disorder_group
Pt1 Pt 0.493058(9) 0.062799(12) 0.645129(14) 0.04168(9) Uani 1 1 d . . .
Cl1 Cl 0.5659(2) 0.2521(2) 0.5299(3) 0.0748(10) Uani 0.50 1 d P A .
O1 O 0.36291(19) 0.2043(2) 0.6182(3) 0.0579(11) Uani 1 1 d . . .
O2 O 0.7562(2) -0.1754(3) 0.7907(3) 0.0757(14) Uani 1 1 d . . .
O3 O 0.9119(2) 0.1074(3) 0.8124(5) 0.104(2) Uani 1 1 d . . .
O4 O 0.2034(7) 0.2066(7) 0.0086(8) 0.107(4) Uani 0.50 1 d P . .
H4O H 0.2389 0.2385 0.0035 0.160 Uiso 0.50 1 d PR . .
H4P H 0.2182 0.1949 0.0713 0.160 Uiso 0.50 1 d PR . .
N1 N 0.3937(2) 0.0777(2) 0.6013(3) 0.0432(10) Uani 1 1 d . . .
N2 N 0.3896(2) -0.0486(3) 0.5464(3) 0.0531(12) Uani 1 1 d . . .
N3 N 0.4891(2) -0.1055(3) 0.5878(4) 0.0613(14) Uani 1 1 d . . .
H3N H 0.4646 -0.1420 0.5501 0.074 Uiso 1 1 calc R . .
N4 N 0.6430(2) 0.0552(3) 0.6963(3) 0.0520(12) Uani 1 1 d . . .
N5 N 0.5138(2) 0.1777(3) 0.6839(4) 0.0516(12) Uani 1 1 d . . .
C1 C 0.3487(3) 0.1383(3) 0.5911(4) 0.0474(13) Uani 1 1 d . . .
C2 C 0.2805(3) 0.1056(3) 0.5378(4) 0.0512(14) Uani 1 1 d . . .
C3 C 0.2190(3) 0.1408(4) 0.5093(5) 0.0602(16) Uani 1 1 d . . .
H3 H 0.2146 0.1936 0.5226 0.072 Uiso 1 1 calc R . .
C4 C 0.1638(3) 0.0949(4) 0.4600(6) 0.074(2) Uani 1 1 d . . .
H4 H 0.1206 0.1172 0.4382 0.089 Uiso 1 1 calc R . .
C5 C 0.1699(3) 0.0182(4) 0.4420(6) 0.079(2) Uani 1 1 d . . .
H5 H 0.1310 -0.0118 0.4102 0.095 Uiso 1 1 calc R . .
C6 C 0.2321(3) -0.0158(4) 0.4697(5) 0.073(2) Uani 1 1 d . . .
H6 H 0.2365 -0.0685 0.4562 0.088 Uiso 1 1 calc R . .
C7 C 0.2870(3) 0.0289(4) 0.5172(4) 0.0530(15) Uani 1 1 d . . .
C8 C 0.3592(3) 0.0135(3) 0.5544(4) 0.0485(13) Uani 1 1 d . . .
C9 C 0.4581(3) -0.0410(3) 0.5914(4) 0.0494(14) Uani 1 1 d . . .
C10 C 0.5577(3) -0.1220(4) 0.6384(4) 0.0585(16) Uani 1 1 d . . .
C11 C 0.5948(4) -0.1490(4) 0.5911(5) 0.0693(19) Uani 1 1 d . . .
H11 H 0.5744 -0.1555 0.5248 0.083 Uiso 1 1 calc R . .
C12 C 0.6617(4) -0.1665(5) 0.6402(5) 0.077(2) Uani 1 1 d . . .
H12 H 0.6876 -0.1827 0.6071 0.093 Uiso 1 1 calc R . .
C13 C 0.6906(3) -0.1605(4) 0.7367(5) 0.0650(18) Uani 1 1 d . . .
C14 C 0.7988(4) -0.1910(7) 0.7407(6) 0.103(3) Uani 1 1 d . . .
H14A H 0.7948 -0.1486 0.6969 0.155 Uiso 1 1 calc R . .
H14B H 0.7849 -0.2394 0.7055 0.155 Uiso 1 1 calc R . .
H14C H 0.8452 -0.1954 0.7862 0.155 Uiso 1 1 calc R . .
C15 C 0.6529(3) -0.1381(4) 0.7850(4) 0.0622(17) Uani 1 1 d . . .
H15 H 0.6724 -0.1363 0.8518 0.075 Uiso 1 1 calc R . .
C16 C 0.5871(3) -0.1186(4) 0.7365(5) 0.0639(18) Uani 1 1 d . . .
H16 H 0.5614 -0.1026 0.7699 0.077 Uiso 1 1 calc R . .
C17 C 0.5868(3) 0.0506(3) 0.6766(4) 0.0465(13) Uani 1 1 d . . .
C18 C 0.7115(3) 0.0677(4) 0.7234(4) 0.0546(15) Uani 1 1 d . . .
C19 C 0.7574(3) 0.0190(5) 0.7860(6) 0.080(2) Uani 1 1 d . . .
H19 H 0.7432 -0.0248 0.8098 0.096 Uiso 1 1 calc R . .
C20 C 0.8243(4) 0.0340(5) 0.8139(7) 0.087(3) Uani 1 1 d . . .
H20 H 0.8565 0.0006 0.8574 0.105 Uiso 1 1 calc R . .
C21 C 0.8443(3) 0.0971(4) 0.7790(6) 0.074(2) Uani 1 1 d . . .
C22 C 0.9347(6) 0.1731(7) 0.7868(12) 0.177(7) Uani 1 1 d . . .
H22A H 0.9230 0.1721 0.7188 0.266 Uiso 1 1 calc R . .
H22B H 0.9833 0.1760 0.8207 0.266 Uiso 1 1 calc R . .
H22C H 0.9143 0.2182 0.8024 0.266 Uiso 1 1 calc R . .
C23 C 0.7985(4) 0.1449(5) 0.7161(6) 0.087(2) Uani 1 1 d . . .
H23 H 0.8126 0.1883 0.6916 0.104 Uiso 1 1 calc R . .
C24 C 0.7310(3) 0.1297(4) 0.6882(6) 0.075(2) Uani 1 1 d . . .
H24 H 0.6987 0.1628 0.6445 0.089 Uiso 1 1 calc R . .
C25 C 0.5266(5) 0.2331(8) 0.6410(10) 0.056(3) Uani 0.50 1 d P . .
O26 O 0.5443(4) 0.2223(6) 0.5777(8) 0.072(3) Uani 0.50 1 d P A .
C27 C 0.5000 0.2128(5) 0.7500 0.058(3) Uani 1 2 d S . .
C28 C 0.5000 0.2980(5) 0.7500 0.057(2) Uani 1 2 d S . 1
C29 C 0.5077(13) 0.4392(13) 0.7330(19) 0.073(13) Uani 0.50 1 d P . 1
C30 C 0.5173(6) 0.3558(11) 0.7061(13) 0.068(4) Uani 0.50 1 d P . 1
C33 C 0.5141(17) 0.4435(14) 0.6947(18) 0.079(11) Uani 0.50 1 d PD . 1
C34 C 0.5253(6) 0.3827(8) 0.6446(13) 0.071(4) Uani 0.50 1 d PD A 1
C35 C 0.5177(5) 0.3116(10) 0.6747(12) 0.061(4) Uani 0.50 1 d P A 1

loop_
_atom_site_aniso_label
_atom_site_aniso_U_11
_atom_site_aniso_U_22
_atom_site_aniso_U_33
_atom_site_aniso_U_23
_atom_site_aniso_U_13
_atom_site_aniso_U_12
Pt1 0.03437(12) 0.03960(13) 0.04013(13) 0.00494(9) 0.00385(8) 0.00561(9)
Cl1 0.088(2) 0.0512(19) 0.073(2) -0.0067(17) 0.020(2) -0.0042(18)
O1 0.040(2) 0.039(2) 0.079(3) -0.004(2) 0.008(2) 0.0046(17)
O2 0.051(3) 0.100(4) 0.065(3) 0.017(3) 0.012(2) 0.033(3)
O3 0.043(3) 0.080(4) 0.170(6) -0.045(4) 0.025(3) -0.003(3)
O4 0.132(10) 0.098(9) 0.073(7) 0.004(6) 0.023(7) 0.066(8)
N1 0.035(2) 0.039(3) 0.046(2) 0.0044(19) 0.0066(19) 0.0051(18)
N2 0.046(3) 0.044(3) 0.049(3) -0.002(2) -0.001(2) 0.008(2)
N3 0.052(3) 0.046(3) 0.062(3) -0.013(2) -0.003(2) 0.011(2)
N4 0.041(3) 0.058(3) 0.048(3) -0.005(2) 0.009(2) 0.007(2)
N5 0.036(2) 0.041(3) 0.062(3) 0.010(2) 0.004(2) 0.005(2)
C1 0.035(3) 0.048(3) 0.048(3) 0.007(3) 0.005(2) 0.005(2)
C2 0.038(3) 0.046(3) 0.055(3) 0.000(3) 0.005(2) 0.003(2)
C3 0.042(3) 0.052(4) 0.071(4) 0.000(3) 0.007(3) 0.004(3)
C4 0.035(3) 0.068(5) 0.096(5) -0.002(4) 0.003(3) 0.005(3)
C5 0.036(3) 0.065(5) 0.100(6) -0.007(4) -0.010(3) -0.005(3)
C6 0.045(3) 0.054(4) 0.084(5) -0.011(3) -0.012(3) 0.000(3)
C7 0.040(3) 0.047(3) 0.053(3) 0.001(3) 0.000(3) 0.004(3)
C8 0.040(3) 0.043(3) 0.048(3) 0.001(3) 0.003(2) 0.003(2)
C9 0.047(3) 0.047(3) 0.041(3) -0.001(2) 0.004(2) 0.011(2)
C10 0.052(3) 0.050(4) 0.053(3) 0.001(3) 0.001(3) 0.018(3)
C11 0.071(4) 0.080(5) 0.046(3) 0.014(3) 0.012(3) 0.019(4)
C12 0.065(4) 0.108(6) 0.054(4) 0.009(4) 0.019(3) 0.025(4)
C13 0.053(4) 0.073(5) 0.058(4) 0.012(3) 0.011(3) 0.026(3)
C14 0.056(4) 0.163(9) 0.089(6) 0.024(6) 0.030(4) 0.042(5)
C15 0.059(4) 0.069(4) 0.045(3) -0.001(3) 0.007(3) 0.024(3)
C16 0.059(4) 0.067(4) 0.057(4) -0.012(3) 0.014(3) 0.020(3)
C17 0.042(3) 0.051(3) 0.041(3) 0.003(2) 0.011(2) 0.007(2)
C18 0.041(3) 0.059(4) 0.056(3) -0.017(3) 0.011(3) 0.002(3)
C19 0.045(4) 0.088(6) 0.094(6) 0.014(5) 0.014(4) 0.012(4)
C20 0.044(4) 0.088(6) 0.112(7) -0.004(5) 0.013(4) 0.015(4)
C21 0.043(4) 0.058(4) 0.111(6) -0.034(4) 0.020(4) -0.006(3)
C22 0.086(7) 0.117(10) 0.32(2) -0.058(12) 0.077(10) -0.043(7)
C23 0.059(4) 0.063(5) 0.118(7) -0.008(5) 0.014(4) -0.011(4)
C24 0.051(4) 0.063(5) 0.092(5) -0.001(4) 0.011(4) -0.003(3)
C25 0.029(5) 0.065(9) 0.066(8) 0.025(7) 0.010(5) -0.003(5)
O26 0.050(5) 0.070(6) 0.088(7) 0.035(5) 0.021(5) -0.014(4)
C27 0.034(4) 0.032(4) 0.075(6) 0.000 -0.013(4) 0.000
C28 0.029(4) 0.033(5) 0.094(7) 0.000 0.009(4) 0.000
C29 0.03(2) 0.046(7) 0.13(4) -0.016(15) 0.019(16) 0.003(10)
C30 0.033(7) 0.048(9) 0.095(13) -0.002(9) -0.002(7) 0.001(6)
C33 0.017(7) 0.092(15) 0.11(2) -0.015(13) 0.010(12) -0.007(8)
C34 0.027(6) 0.047(8) 0.115(13) 0.009(9) 0.004(7) -0.002(5)
C35 0.016(5) 0.047(8) 0.091(11) 0.008(8) -0.009(6) 0.007(5)

loop_
_atom_type_symbol
_atom_type_description
_atom_type_scat_dispersion_real
_atom_type_scat_dispersion_imag
_atom_type_scat_source
C C 0.0033 0.0016 'International Tables Vol C Tables 4.2.6.8 and 6.1.1.4'
H H 0.0000 0.0000 'International Tables Vol C Tables 4.2.6.8 and 6.1.1.4'
N N 0.0061 0.0033 'International Tables Vol C Tables 4.2.6.8 and 6.1.1.4'
O O 0.0106 0.0060 'International Tables Vol C Tables 4.2.6.8 and 6.1.1.4'
Cl Cl 0.1484 0.1585 'International Tables Vol C Tables 4.2.6.8 and 6.1.1.4'
Pt Pt -1.7033 8.3905 'International Tables Vol C Tables 4.2.6.8 and 6.1.1.4'

loop_
_geom_angle_atom_site_label_1
_geom_angle_atom_site_label_2
_geom_angle_atom_site_label_3
_geom_angle
_geom_angle_site_symmetry_1
_geom_angle_site_symmetry_3
_geom_angle_publ_flag
C17 Pt1 C9 101.3(2) . . yes
C17 Pt1 N1 175.3(2) . . ?
C9 Pt1 N1 78.2(2) . . yes
C17 Pt1 N5 86.9(2) . . yes
C9 Pt1 N5 170.10(19) . . ?
N1 Pt1 N5 93.14(18) . . yes
C17 Pt1 Pt1 95.32(17) . 2_656 ?
C9 Pt1 Pt1 106.98(17) . 2_656 ?
N1 Pt1 Pt1 89.24(13) . 2_656 ?
N5 Pt1 Pt1 77.38(15) . 2_656 ?
O26 Cl1 C25 18.6(7) . . ?
C13 O2 C14 116.8(5) . . ?
C22 O3 C21 117.8(8) . . ?
H4O O4 H4P 104.9 . . ?
C8 N1 C1 109.4(4) . . ?
C8 N1 Pt1 111.3(3) . . ?
C1 N1 Pt1 138.3(4) . . ?
C8 N2 C9 111.6(5) . . ?
C9 N3 C10 126.6(5) . . yes
C9 N3 H3N 116.7 . . ?
C10 N3 H3N 116.7 . . ?
C17 N4 C18 174.7(6) . . yes
C25 N5 C27 103.3(8) . . ?
C25 N5 Pt1 130.1(8) . . ?
C27 N5 Pt1 124.8(4) . . ?
O1 C1 N1 126.4(5) . . ?
O1 C1 C2 127.4(5) . . ?
N1 C1 C2 106.2(5) . . ?
C3 C2 C7 121.9(5) . . ?
C3 C2 C1 129.6(6) . . ?
C7 C2 C1 108.5(5) . . ?
C2 C3 C4 116.4(6) . . ?
C2 C3 H3 121.8 . . ?
C4 C3 H3 121.8 . . ?
C5 C4 C3 121.9(6) . . ?
C5 C4 H4 119.0 . . ?
C3 C4 H4 119.0 . . ?
C4 C5 C6 120.9(6) . . ?
C4 C5 H5 119.6 . . ?
C6 C5 H5 119.6 . . ?
C7 C6 C5 117.9(6) . . ?
C7 C6 H6 121.1 . . ?
C5 C6 H6 121.1 . . ?
C6 C7 C2 121.0(6) . . ?
C6 C7 C8 132.8(6) . . ?
C2 C7 C8 106.1(5) . . ?
N2 C8 N1 121.8(5) . . ?
N2 C8 C7 128.7(5) . . ?
N1 C8 C7 109.6(5) . . ?
N3 C9 N2 111.7(5) . . yes
N3 C9 Pt1 131.5(4) . . ?
N2 C9 Pt1 116.8(4) . . ?
C11 C10 C16 119.0(6) . . ?
C11 C10 N3 119.8(6) . . ?
C16 C10 N3 120.9(6) . . ?
C10 C11 C12 120.2(6) . . ?
C10 C11 H11 119.9 . . ?
C12 C11 H11 119.9 . . ?
C13 C12 C11 120.0(7) . . ?
C13 C12 H12 120.0 . . ?
C11 C12 H12 120.0 . . ?
O2 C13 C12 124.1(6) . . ?
O2 C13 C15 115.8(6) . . ?
C12 C13 C15 120.1(6) . . ?
O2 C14 H14A 109.5 . . ?
O2 C14 H14B 109.5 . . ?
H14A C14 H14B 109.5 . . ?
O2 C14 H14C 109.5 . . ?
H14A C14 H14C 109.5 . . ?
H14B C14 H14C 109.5 . . ?
C16 C15 C13 120.0(6) . . ?
C16 C15 H15 120.0 . . ?
C13 C15 H15 120.0 . . ?
C15 C16 C10 120.4(6) . . ?
C15 C16 H16 119.8 . . ?
C10 C16 H16 119.8 . . ?
N4 C17 Pt1 169.7(5) . . yes
C24 C18 C19 120.9(6) . . ?
C24 C18 N4 118.6(6) . . ?
C19 C18 N4 120.5(6) . . ?
C18 C19 C20 119.4(8) . . ?
C18 C19 H19 120.3 . . ?
C20 C19 H19 120.3 . . ?
C21 C20 C19 119.9(8) . . ?
C21 C20 H20 120.1 . . ?
C19 C20 H20 120.1 . . ?
C23 C21 C20 120.6(7) . . ?
C23 C21 O3 124.3(8) . . ?
C20 C21 O3 115.2(7) . . ?
O3 C22 H22A 109.5 . . ?
O3 C22 H22B 109.5 . . ?
H22A C22 H22B 109.5 . . ?
O3 C22 H22C 109.5 . . ?
H22A C22 H22C 109.5 . . ?
H22B C22 H22C 109.5 . . ?
C21 C23 C24 119.4(8) . . ?
C21 C23 H23 120.3 . . ?
C24 C23 H23 120.3 . . ?
C18 C24 C23 119.8(7) . . ?
C18 C24 H24 120.1 . . ?
C23 C24 H24 120.1 . . ?
O26 C25 N5 121.7(13) . . ?
O26 C25 C35 123.7(12) . . ?
N5 C25 C35 114.6(13) . . ?
O26 C25 Cl1 17.7(5) . . ?
N5 C25 Cl1 139.0(10) . . ?
C35 C25 Cl1 106.3(9) . . ?
Cl1 O26 C25 143.7(12) . . ?
N5 C27 N5 125.7(7) . 2_656 ?
N5 C27 C28 117.2(4) . . ?
N5 C27 C28 117.2(4) 2_656 . ?
N5 C27 C25 162.7(7) . 2_656 ?
N5 C27 C25 37.2(5) 2_656 2_656 ?
C28 C27 C25 80.0(5) . 2_656 ?
C30 C28 C30 84.3(17) . 2_656 ?
C30 C28 C35 38.7(8) . . ?
C30 C28 C35 122.1(14) 2_656 . ?
C30 C28 C35 122.1(14) . 2_656 ?
C30 C28 C35 38.7(8) 2_656 2_656 ?
C35 C28 C35 160.7(16) . 2_656 ?
C30 C28 C27 137.8(8) . . ?
C30 C28 C27 137.8(9) 2_656 . ?
C35 C28 C27 99.7(8) . . ?
C35 C28 C27 99.7(8) 2_656 . ?
C33 C29 C33 168(5) . 2_656 ?
C33 C29 C30 136(4) . 2_656 ?
C33 C29 C30 51.9(18) 2_656 2_656 ?
C35 C30 C34 82(2) . . ?
C35 C30 C28 73.3(18) . . ?
C34 C30 C28 154.0(19) . . ?
C35 C30 C33 142(3) . . ?
C34 C30 C33 60.8(12) . . ?
C28 C30 C33 141.8(17) . . ?
C35 C30 C30 120.2(18) . 2_656 ?
C34 C30 C30 152.5(13) . 2_656 ?
C28 C30 C30 47.8(8) . 2_656 ?
C33 C30 C30 94.2(10) . 2_656 ?
C35 C30 C29 164.2(19) . 2_656 ?
C34 C30 C29 106.1(13) . 2_656 ?
C28 C30 C29 96.5(12) . 2_656 ?
C33 C30 C29 45.7(7) . 2_656 ?
C30 C30 C29 48.6(7) 2_656 2_656 ?
C29 C33 C34 124(5) . . ?
C29 C33 C29 8(4) . 2_656 ?
C34 C33 C29 128(3) . 2_656 ?
C29 C33 C30 79(4) . . ?
C34 C33 C30 45.7(13) . . ?
C29 C33 C30 82(2) 2_656 . ?
C30 C34 C35 41.7(11) . . ?
C30 C34 C33 74(2) . . ?
C35 C34 C33 115(2) . . ?
C30 C35 C34 56.5(17) . . ?
C30 C35 C28 68(2) . . ?
C34 C35 C28 124.0(17) . . ?
C30 C35 C25 169(2) . . ?
C34 C35 C25 130.8(17) . . ?
C28 C35 C25 105.1(12) . . ?

loop_
_geom_bond_atom_site_label_1
_geom_bond_atom_site_label_2
_geom_bond_distance
_geom_bond_site_symmetry_2
_geom_bond_publ_flag
Pt1 C17 1.923(6) . yes
Pt1 C9 1.999(6) . yes
Pt1 N1 2.020(4) . yes
Pt1 N5 2.076(5) . yes
Pt1 Pt1 3.1485(4) 2_656 yes
Cl1 O26 1.154(10) . ?
Cl1 C25 2.246(15) . ?
O1 C1 1.215(7) . ?
O2 C13 1.365(7) . ?
O2 C14 1.462(9) . ?
O3 C22 1.366(14) . ?
O3 C21 1.372(8) . ?
O4 H4O 0.9860 . ?
O4 H4P 0.9154 . ?
N1 C8 1.376(7) . ?
N1 C1 1.407(7) . ?
N2 C8 1.299(7) . ?
N2 C9 1.385(7) . yes
N3 C9 1.322(7) . yes
N3 C10 1.417(7) . yes
N3 H3N 0.8800 . ?
N4 C17 1.149(7) . yes
N4 C18 1.403(8) . yes
N5 C25 1.264(13) . ?
N5 C27 1.329(6) . ?
C1 C2 1.496(8) . ?
C2 C3 1.381(8) . ?
C2 C7 1.386(9) . ?
C3 C4 1.391(9) . ?
C3 H3 0.9500 . ?
C4 C5 1.376(10) . ?
C4 H4 0.9500 . ?
C5 C6 1.385(9) . ?
C5 H5 0.9500 . ?
C6 C7 1.370(8) . ?
C6 H6 0.9500 . ?
C7 C8 1.473(8) . ?
C10 C11 1.379(10) . ?
C10 C16 1.395(9) . ?
C11 C12 1.387(9) . ?
C11 H11 0.9500 . ?
C12 C13 1.376(9) . ?
C12 H12 0.9500 . ?
C13 C15 1.380(9) . ?
C14 H14A 0.9800 . ?
C14 H14B 0.9800 . ?
C14 H14C 0.9800 . ?
C15 C16 1.373(9) . ?
C15 H15 0.9500 . ?
C16 H16 0.9500 . ?
C18 C24 1.350(10) . ?
C18 C19 1.371(9) . ?
C19 C20 1.375(10) . ?
C19 H19 0.9500 . ?
C20 C21 1.369(12) . ?
C20 H20 0.9500 . ?
C21 C23 1.361(11) . ?
C22 H22A 0.9800 . ?
C22 H22B 0.9800 . ?
C22 H22C 0.9800 . ?
C23 C24 1.390(10) . ?
C23 H23 0.9500 . ?
C24 H24 0.9500 . ?
C25 O26 1.210(16) . ?
C25 C35 1.50(2) . ?
C27 N5 1.329(6) 2_656 ?
C27 C28 1.477(11) . ?
C27 C25 2.034(14) 2_656 ?
C28 C30 1.35(2) . ?
C28 C30 1.35(2) 2_656 ?
C28 C35 1.394(18) . ?
C28 C35 1.395(18) 2_656 ?
C29 C33 0.67(4) . ?
C29 C33 1.3901(10) 2_656 ?
C29 C30 1.93(3) 2_656 ?
C30 C35 0.910(19) . ?
C30 C34 1.14(2) . ?
C30 C33 1.53(3) . ?
C30 C30 1.81(4) 2_656 ?
C30 C29 1.93(3) 2_656 ?
C33 C34 1.3900(10) . ?
C33 C29 1.3900(10) 2_656 ?
C34 C35 1.35(2) . ?

loop_
_geom_hbond_atom_site_label_D
_geom_hbond_atom_site_label_H
_geom_hbond_atom_site_label_A
_geom_hbond_distance_DH
_geom_hbond_distance_HA
_geom_hbond_distance_DA
_geom_hbond_angle_DHA
_geom_hbond_site_symmetry_A
_geom_hbond_publ_flag
O4 H4P O2 0.92 2.01 2.926(12) 174.7 5_656 yes
N3 H3N Cl1 0.88 2.23 3.075(6) 161.8 5_656 yes
N3 H3N O26 0.88 2.37 3.116(13) 143.1 5_656 yes
